data_4511126
loop_
_publ_author_name
'Li, Ming-Xing'
'Wang, Hui'
'Liang, Sheng-Wen'
'Shao, Min'
'He, Xiang'
'Wang, Zhao-Xi'
'Zhu, Shou-Rong'

_publ_section_title
;
 Solvothermal Synthesis and Diverse Coordinate Structures of a Series of
 Luminescent Copper(I) Thiocyanate Coordination Polymers Based on
 N-Heterocyclic Ligands
;
_journal_issue 11
_journal_name_full 'Crystal Growth &amp; Design'
_journal_page_first 4626
_journal_page_last 4633
_journal_paper_doi 10.1021/cg900079p
_journal_volume 9
_journal_year 2009
_chemical_formula_sum 'C29 H20 Cu5 N17 S5'
_chemical_formula_weight 1084.62
_chemical_name_systematic ?
_space_group_IT_number 2
_symmetry_cell_setting triclinic
_symmetry_space_group_name_Hall '-P 1'
_symmetry_space_group_name_H-M 'P -1'
_atom_sites_solution_hydrogens geom
_atom_sites_solution_primary direct
_atom_sites_solution_secondary difmap
_audit_creation_method SHELXL-97
_cell_angle_alpha 95.895(5)
_cell_angle_beta 102.855(5)
_cell_angle_gamma 90.786(6)
_cell_formula_units_Z 2
_cell_length_a 8.453(3)
_cell_length_b 14.656(6)
_cell_length_c 15.651(6)
_cell_measurement_reflns_used 1665
_cell_measurement_temperature 296(2)
_cell_measurement_theta_max 23.84
_cell_measurement_theta_min 2.47
_cell_volume 1879.0(12)
_computing_cell_refinement 'Bruker SMART'
_computing_data_collection 'Bruker SMART'
_computing_data_reduction 'Bruker SAINT'
_computing_molecular_graphics 'Bruker SHELXTL'
_computing_publication_material 'Bruker SHELXTL'
_computing_structure_refinement 'SHELXL-97 (Sheldrick, 1997)'
_computing_structure_solution 'SHELXS-97 (Sheldrick, 1990)'
_diffrn_ambient_temperature 296(2)
_diffrn_measured_fraction_theta_full 0.984
_diffrn_measured_fraction_theta_max 0.984
_diffrn_measurement_device_type 'CCD area detector'
_diffrn_measurement_method 'phi and omega scans'
_diffrn_radiation_monochromator graphite
_diffrn_radiation_source 'fine-focus sealed tube'
_diffrn_radiation_type MoK\a
_diffrn_radiation_wavelength 0.71073
_diffrn_reflns_av_R_equivalents 0.0373
_diffrn_reflns_av_sigmaI/netI 0.0838
_diffrn_reflns_limit_h_max 10
_diffrn_reflns_limit_h_min -9
_diffrn_reflns_limit_k_max 17
_diffrn_reflns_limit_k_min -13
_diffrn_reflns_limit_l_max 18
_diffrn_reflns_limit_l_min -18
_diffrn_reflns_number 9795
_diffrn_reflns_theta_full 25.00
_diffrn_reflns_theta_max 25.00
_diffrn_reflns_theta_min 2.04
_exptl_absorpt_coefficient_mu 3.112
_exptl_absorpt_correction_T_max 0.6525
_exptl_absorpt_correction_T_min 0.5100
_exptl_absorpt_correction_type multi-scan
_exptl_absorpt_process_details sadabs
_exptl_crystal_colour light-yellow
_exptl_crystal_density_diffrn 1.917
_exptl_crystal_density_method 'not measured'
_exptl_crystal_description rod
_exptl_crystal_F_000 1076
_exptl_crystal_size_max 0.25
_exptl_crystal_size_mid 0.15
_exptl_crystal_size_min 0.15
_refine_diff_density_max 0.848
_refine_diff_density_min -0.914
_refine_diff_density_rms 0.111
_refine_ls_extinction_method none
_refine_ls_goodness_of_fit_ref 1.038
_refine_ls_hydrogen_treatment mixed
_refine_ls_matrix_type full
_refine_ls_number_parameters 585
_refine_ls_number_reflns 6496
_refine_ls_number_restraints 21
_refine_ls_restrained_S_all 1.037
_refine_ls_R_factor_all 0.0996
_refine_ls_R_factor_gt 0.0534
_refine_ls_shift/su_max 0.000
_refine_ls_shift/su_mean 0.000
_refine_ls_structure_factor_coef Fsqd
_refine_ls_weighting_details 'calc w=1/[\s^2^(Fo^2^)+(0.0483P)^2^+0.0000P] where P=(Fo^2^+2Fc^2^)/3'
_refine_ls_weighting_scheme calc
_refine_ls_wR_factor_gt 0.1065
_refine_ls_wR_factor_ref 0.1272
_reflns_number_gt 3944
_reflns_number_total 6496
_reflns_threshold_expression >2sigma(I)
_cod_data_source_file cg900079p_si_003.cif
_cod_data_source_block complex_1
_cod_depositor_comments
;
The following automatic conversions were performed:

'_symmetry_cell_setting' value 'Triclinic' changed to 'triclinic'
according to
/usr/data/users/saulius/automatic-downloads/retrospective/ACS/lib/dictionaries/cif_core.dic
dictionary named 'cif_core.dic' version 2.4.2 from 2011-04-26.

Automatic conversion script
Id: cif_fix_values 2281 2013-09-26 08:29:07Z andrius 
;
_cod_original_sg_symbol_H-M P-1
_cod_database_code 4511126

loop_
_symmetry_equiv_pos_as_xyz
'x, y, z'
'-x, -y, -z'

loop_
_atom_site_label
_atom_site_type_symbol
_atom_site_fract_x
_atom_site_fract_y
_atom_site_fract_z
_atom_site_U_iso_or_equiv
_atom_site_adp_type
_atom_site_occupancy
_atom_site_symmetry_multiplicity
_atom_site_calc_flag
_atom_site_refinement_flags
Cu1 Cu 0.36894(9) 0.13810(5) 0.29574(6) 0.0391(2) Uani 1 1 d .
Cu2 Cu -0.05427(9) 0.09215(5) 0.20343(5) 0.0342(2) Uani 1 1 d .
Cu3 Cu -0.33688(12) -0.36933(7) 0.13894(7) 0.0617(3) Uani 1 1 d .
Cu4 Cu 0.80706(11) 0.28913(7) 0.56961(7) 0.0605(3) Uani 1 1 d .
Cu5 Cu 0.95643(11) 0.56322(6) 0.91673(7) 0.0547(3) Uani 1 1 d .
S1 S 0.7701(3) 0.12994(17) 0.5556(2) 0.1072(12) Uani 1 1 d .
S2 S 1.0662(2) 0.34051(15) 0.56195(13) 0.0561(6) Uani 1 1 d .
S3 S 0.7292(3) 0.32189(17) 0.70338(15) 0.0803(8) Uani 1 1 d .
S4 S 1.19540(19) 0.47141(12) 0.97439(12) 0.0374(4) Uani 1 1 d .
S5 S 1.1963(2) 0.85651(12) 0.92973(12) 0.0413(5) Uani 1 1 d .
C1 C -0.3470(8) -0.2137(5) 0.0312(5) 0.0380(18) Uani 1 1 d .
C2 C -0.2993(8) -0.1378(5) -0.0026(5) 0.0410(19) Uani 1 1 d .
C3 C -0.1499(8) -0.0970(5) 0.0340(5) 0.0385(18) Uani 1 1 d .
C4 C -0.0511(7) -0.1337(4) 0.1035(4) 0.0282(15) Uani 1 1 d .
C5 C -0.1082(8) -0.2098(5) 0.1329(5) 0.0348(17) Uani 1 1 d .
C6 C 0.1044(7) -0.0863(4) 0.1495(4) 0.0317(16) Uani 1 1 d .
C7 C 0.3600(7) -0.0547(4) 0.2091(4) 0.0292(15) Uani 1 1 d .
C8 C 0.5369(7) -0.0615(4) 0.2425(4) 0.0281(15) Uani 1 1 d .
C9 C 0.6015(8) -0.1200(5) 0.3028(5) 0.047(2) Uani 1 1 d .
C10 C 0.7670(9) -0.1124(6) 0.3384(6) 0.056(2) Uani 1 1 d .
C11 C 0.8588(8) -0.0484(5) 0.3120(5) 0.0412(19) Uani 1 1 d .
C12 C 0.6376(7) -0.0005(4) 0.2173(4) 0.0285(15) Uani 1 1 d .
C13 C 0.6755(8) 0.4338(5) 0.4569(5) 0.0382(18) Uani 1 1 d .
C14 C 0.5708(9) 0.4803(5) 0.3987(5) 0.044(2) Uani 1 1 d .
C15 C 0.4141(8) 0.4437(5) 0.3646(5) 0.0356(17) Uani 1 1 d .
C16 C 0.3707(7) 0.3621(4) 0.3916(4) 0.0263(15) Uani 1 1 d .
C17 C 0.4834(8) 0.3213(5) 0.4527(4) 0.0354(17) Uani 1 1 d .
C18 C 0.2141(7) 0.3146(4) 0.3495(4) 0.0283(15) Uani 1 1 d .
C19 C -0.0437(7) 0.2865(4) 0.2899(4) 0.0253(14) Uani 1 1 d .
C20 C -0.2204(7) 0.2973(4) 0.2587(4) 0.0282(15) Uani 1 1 d .
C21 C -0.2844(8) 0.3655(5) 0.2075(4) 0.0338(17) Uani 1 1 d .
C22 C -0.4495(8) 0.3640(5) 0.1752(5) 0.0380(18) Uani 1 1 d .
C23 C -0.5453(8) 0.2954(5) 0.1933(5) 0.0378(18) Uani 1 1 d .
C24 C -0.3241(8) 0.2324(4) 0.2764(4) 0.0293(16) Uani 1 1 d .
C25 C 0.6271(10) 0.1128(5) 0.4637(5) 0.054(2) Uani 1 1 d .
C26 C 1.1572(8) 0.3602(5) 0.6680(5) 0.0417(18) Uani 1 1 d .
C27 C 0.8134(9) 0.4119(6) 0.7686(5) 0.0456(19) Uani 1 1 d .
C28 C 1.3418(7) 0.5441(4) 1.0346(4) 0.0311(16) Uani 1 1 d .
C29 C 1.0948(8) 0.7579(5) 0.9239(5) 0.0419(18) Uani 1 1 d .
N1 N 0.1184(5) 0.0019(3) 0.1799(3) 0.0309(13) Uani 1 1 d .
N2 N 0.2814(5) 0.0218(3) 0.2180(3) 0.0306(13) Uani 1 1 d .
N3 N 0.2532(6) -0.1233(3) 0.1664(3) 0.0273(12) Uani 1 1 d .
N4 N 0.3008(9) -0.2107(4) 0.1352(4) 0.0470(19) Uani 1 1 d .
N5 N 0.7982(6) 0.0074(3) 0.2505(3) 0.0302(13) Uani 1 1 d .
N6 N -0.2549(6) -0.2508(3) 0.0971(4) 0.0357(14) Uani 1 1 d .
N7 N 0.0310(5) 0.2084(3) 0.2818(3) 0.0291(12) Uani 1 1 d .
N8 N 0.1944(6) 0.2266(3) 0.3197(3) 0.0304(13) Uani 1 1 d .
N9 N 0.0674(6) 0.3540(3) 0.3310(3) 0.0267(12) Uani 1 1 d .
N10 N 0.0335(7) 0.4470(4) 0.3595(4) 0.0418(15) Uani 1 1 d D
N11 N 0.6362(6) 0.3548(4) 0.4839(4) 0.0400(15) Uani 1 1 d .
N12 N -0.4865(6) 0.2291(3) 0.2449(3) 0.0313(13) Uani 1 1 d .
N13 N 0.5264(7) 0.1050(4) 0.4010(4) 0.0521(17) Uani 1 1 d .
N14 N 1.2238(7) 0.3748(4) 0.7402(4) 0.0550(18) Uani 1 1 d .
N15 N 0.8688(7) 0.4775(5) 0.8141(4) 0.0547(18) Uani 1 1 d .
N16 N 1.4465(7) 0.5916(4) 1.0766(4) 0.0422(15) Uani 1 1 d .
N17 N 1.0254(7) 0.6889(4) 0.9227(4) 0.0507(17) Uani 1 1 d .
H9 H 0.540(7) -0.159(4) 0.317(4) 0.023(9) Uiso 1 1 d U
H12 H 0.606(7) 0.043(4) 0.179(4) 0.032(12) Uiso 1 1 d U
H11 H 0.974(7) -0.040(4) 0.334(3) 0.027(10) Uiso 1 1 d U
H10 H 0.819(7) -0.147(4) 0.379(4) 0.027(9) Uiso 1 1 d U
H14 H 0.600(8) 0.534(4) 0.389(4) 0.040(11) Uiso 1 1 d U
H13 H 0.779(8) 0.462(4) 0.489(4) 0.043(12) Uiso 1 1 d U
H17 H 0.451(8) 0.266(4) 0.474(4) 0.05(2) Uiso 1 1 d .
H23 H -0.661(7) 0.295(4) 0.172(4) 0.035(12) Uiso 1 1 d U
H24 H -0.284(7) 0.188(4) 0.309(4) 0.028(17) Uiso 1 1 d .
H22 H -0.498(7) 0.404(4) 0.137(4) 0.038(10) Uiso 1 1 d U
H2 H -0.378(7) -0.116(4) -0.048(4) 0.041(11) Uiso 1 1 d U
H1 H -0.428(8) -0.246(4) 0.004(4) 0.040(10) Uiso 1 1 d U
H3 H -0.122(8) -0.044(4) 0.011(4) 0.047(13) Uiso 1 1 d U
H5 H -0.049(7) -0.237(4) 0.174(4) 0.033(9) Uiso 1 1 d U
H15 H 0.359(7) 0.468(4) 0.321(4) 0.040(9) Uiso 1 1 d U
H21 H -0.224(8) 0.407(4) 0.194(4) 0.042(9) Uiso 1 1 d U
H4B H 0.271(8) -0.218(5) 0.087(4) 0.033(10) Uiso 1 1 d U
H4A H 0.292(7) -0.253(4) 0.165(4) 0.029(9) Uiso 1 1 d U
H10A H 0.005(8) 0.469(4) 0.402(3) 0.043(10) Uiso 1 1 d DU
H10B H 0.030(8) 0.479(4) 0.321(3) 0.043(10) Uiso 1 1 d DU

loop_
_atom_site_aniso_label
_atom_site_aniso_U_11
_atom_site_aniso_U_22
_atom_site_aniso_U_33
_atom_site_aniso_U_23
_atom_site_aniso_U_13
_atom_site_aniso_U_12
Cu1 0.0214(4) 0.0302(5) 0.0598(6) -0.0017(4) -0.0003(4) -0.0020(3)
Cu2 0.0207(4) 0.0282(5) 0.0517(6) 0.0023(4) 0.0047(4) -0.0030(3)
Cu3 0.0476(6) 0.0567(7) 0.0684(7) 0.0207(5) -0.0178(5) -0.0278(5)
Cu4 0.0425(6) 0.0617(7) 0.0647(7) 0.0096(5) -0.0154(5) -0.0062(5)
Cu5 0.0498(6) 0.0481(6) 0.0643(7) 0.0089(5) 0.0083(5) -0.0113(5)
S1 0.100(2) 0.0550(16) 0.122(2) 0.0131(16) -0.0695(18) -0.0002(14)
S2 0.0460(12) 0.0683(15) 0.0509(13) 0.0096(11) 0.0031(10) -0.0017(10)
S3 0.110(2) 0.0749(17) 0.0510(14) 0.0059(12) 0.0117(14) -0.0451(15)
S4 0.0261(9) 0.0363(10) 0.0464(11) -0.0035(8) 0.0051(8) -0.0071(8)
S5 0.0413(11) 0.0378(11) 0.0421(11) 0.0059(9) 0.0032(9) -0.0047(8)
C1 0.031(4) 0.030(4) 0.046(5) -0.006(4) 0.000(4) -0.010(3)
C2 0.030(4) 0.045(5) 0.040(5) 0.007(4) -0.009(3) -0.004(3)
C3 0.032(4) 0.033(4) 0.046(5) 0.006(4) -0.001(3) -0.005(3)
C4 0.014(3) 0.033(4) 0.035(4) -0.001(3) 0.003(3) -0.005(3)
C5 0.022(4) 0.029(4) 0.049(5) 0.011(3) -0.004(3) -0.003(3)
C6 0.019(3) 0.032(4) 0.042(4) 0.004(3) 0.003(3) -0.006(3)
C7 0.022(3) 0.030(4) 0.036(4) 0.003(3) 0.007(3) 0.002(3)
C8 0.018(3) 0.026(4) 0.037(4) 0.001(3) 0.000(3) 0.005(3)
C9 0.027(4) 0.049(5) 0.068(6) 0.028(4) 0.005(4) -0.012(3)
C10 0.041(5) 0.056(5) 0.076(6) 0.045(5) 0.002(4) 0.010(4)
C11 0.017(4) 0.052(5) 0.053(5) 0.011(4) 0.001(3) 0.005(3)
C12 0.021(3) 0.029(4) 0.036(4) 0.006(3) 0.006(3) 0.003(3)
C13 0.024(4) 0.044(5) 0.040(4) -0.005(4) 0.000(3) -0.019(3)
C14 0.032(4) 0.043(5) 0.056(5) 0.004(4) 0.007(4) -0.015(4)
C15 0.026(4) 0.041(5) 0.039(4) 0.009(4) 0.004(3) 0.002(3)
C16 0.017(3) 0.030(4) 0.030(4) -0.003(3) 0.004(3) -0.003(3)
C17 0.035(4) 0.033(4) 0.035(4) 0.003(3) 0.003(3) -0.007(3)
C18 0.018(3) 0.031(4) 0.036(4) 0.003(3) 0.006(3) -0.005(3)
C19 0.021(3) 0.026(4) 0.029(4) 0.004(3) 0.007(3) -0.003(3)
C20 0.028(4) 0.026(4) 0.030(4) -0.001(3) 0.005(3) 0.004(3)
C21 0.033(4) 0.028(4) 0.041(4) 0.003(3) 0.009(3) -0.003(3)
C22 0.031(4) 0.043(5) 0.035(4) 0.007(4) -0.003(3) 0.007(3)
C23 0.012(3) 0.054(5) 0.042(4) 0.000(4) -0.004(3) 0.003(3)
C24 0.024(4) 0.025(4) 0.037(4) 0.007(3) 0.003(3) -0.002(3)
C25 0.050(5) 0.034(4) 0.066(6) 0.004(4) -0.012(4) -0.002(4)
C26 0.024(4) 0.043(5) 0.054(5) 0.016(4) -0.004(4) -0.006(3)
C27 0.048(5) 0.055(5) 0.033(4) 0.017(4) 0.001(4) -0.002(4)
C28 0.020(3) 0.038(4) 0.036(4) 0.006(3) 0.006(3) 0.003(3)
C29 0.036(4) 0.053(5) 0.042(5) 0.015(4) 0.014(4) 0.011(4)
N1 0.014(3) 0.027(3) 0.049(4) 0.001(3) 0.003(2) -0.002(2)
N2 0.014(3) 0.031(3) 0.047(3) 0.000(3) 0.010(2) -0.002(2)
N3 0.020(3) 0.027(3) 0.035(3) 0.001(2) 0.006(2) 0.003(2)
N4 0.064(5) 0.029(4) 0.043(4) -0.002(3) 0.005(4) 0.008(3)
N5 0.020(3) 0.034(3) 0.035(3) 0.004(3) 0.004(2) 0.001(2)
N6 0.022(3) 0.031(3) 0.050(4) 0.004(3) 0.000(3) -0.007(2)
N7 0.013(3) 0.032(3) 0.039(3) 0.002(3) 0.000(2) -0.003(2)
N8 0.016(3) 0.030(3) 0.043(3) 0.005(3) 0.000(2) 0.000(2)
N9 0.020(3) 0.025(3) 0.032(3) -0.005(2) 0.002(2) 0.001(2)
N10 0.040(4) 0.042(4) 0.044(4) 0.000(3) 0.013(3) -0.003(3)
N11 0.027(3) 0.041(4) 0.048(4) 0.001(3) 0.003(3) -0.006(3)
N12 0.020(3) 0.030(3) 0.041(3) -0.004(3) 0.004(2) 0.004(2)
N13 0.037(4) 0.045(4) 0.067(5) 0.007(3) -0.005(3) -0.001(3)
N14 0.042(4) 0.059(4) 0.057(4) 0.013(4) -0.006(3) -0.020(3)
N15 0.048(4) 0.071(5) 0.042(4) 0.014(4) 0.000(3) -0.002(4)
N16 0.027(3) 0.048(4) 0.050(4) 0.004(3) 0.008(3) -0.005(3)
N17 0.052(4) 0.046(4) 0.063(5) 0.020(4) 0.023(3) 0.001(3)

loop_
_atom_type_symbol
_atom_type_description
_atom_type_scat_dispersion_real
_atom_type_scat_dispersion_imag
_atom_type_scat_source
C C 0.0033 0.0016 'International Tables Vol C Tables 4.2.6.8 and 6.1.1.4'
H H 0.0000 0.0000 'International Tables Vol C Tables 4.2.6.8 and 6.1.1.4'
Cu Cu 0.3201 1.2651 'International Tables Vol C Tables 4.2.6.8 and 6.1.1.4'
N N 0.0061 0.0033 'International Tables Vol C Tables 4.2.6.8 and 6.1.1.4'
S S 0.1246 0.1234 'International Tables Vol C Tables 4.2.6.8 and 6.1.1.4'

loop_
_geom_angle_atom_site_label_1
_geom_angle_atom_site_label_2
_geom_angle_atom_site_label_3
_geom_angle
_geom_angle_site_symmetry_1
_geom_angle_site_symmetry_3
N13 Cu1 N2 108.6(2) . .
N13 Cu1 N8 116.0(2) . .
N2 Cu1 N8 114.4(2) . .
N13 Cu1 N12 101.3(2) . 1_655
N2 Cu1 N12 116.9(2) . 1_655
N8 Cu1 N12 98.91(19) . 1_655
N7 Cu2 N5 116.1(2) . 1_455
N7 Cu2 N1 115.52(19) . .
N5 Cu2 N1 100.1(2) 1_455 .
N7 Cu2 S5 104.40(15) . 2_666
N5 Cu2 S5 110.36(15) 1_455 2_666
N1 Cu2 S5 110.46(15) . 2_666
N16 Cu3 N14 131.6(2) 1_344 2_656
N16 Cu3 N6 112.9(2) 1_344 .
N14 Cu3 N6 107.8(2) 2_656 .
N16 Cu3 S4 93.86(18) 1_344 2_656
N14 Cu3 S4 111.7(2) 2_656 2_656
N6 Cu3 S4 89.60(16) . 2_656
N11 Cu4 S1 114.67(17) . .
N11 Cu4 S3 102.47(17) . .
S1 Cu4 S3 98.10(11) . .
N11 Cu4 S2 108.89(17) . .
S1 Cu4 S2 114.44(11) . .
S3 Cu4 S2 117.60(9) . .
N17 Cu5 N15 129.0(3) . .
N17 Cu5 S4 115.42(19) . 2_767
N15 Cu5 S4 105.0(2) . 2_767
N17 Cu5 S4 109.28(19) . .
N15 Cu5 S4 95.61(19) . .
S4 Cu5 S4 95.73(7) 2_767 .
C25 S1 Cu4 100.9(3) . .
C26 S2 Cu4 101.5(3) . .
C27 S3 Cu4 118.0(3) . .
C28 S4 Cu5 101.8(2) . 2_767
C28 S4 Cu5 107.8(2) . .
Cu5 S4 Cu5 84.27(7) 2_767 .
C28 S4 Cu3 105.5(2) . 2_656
Cu5 S4 Cu3 134.53(8) 2_767 2_656
Cu5 S4 Cu3 119.83(8) . 2_656
C29 S5 Cu2 98.9(3) . 2_666
N6 C1 C2 123.3(6) . .
N6 C1 H1 114(4) . .
C2 C1 H1 121(5) . .
C3 C2 C1 119.1(6) . .
C3 C2 H2 125(4) . .
C1 C2 H2 115(4) . .
C2 C3 C4 119.0(7) . .
C2 C3 H3 117(4) . .
C4 C3 H3 124(4) . .
C5 C4 C3 118.0(6) . .
C5 C4 C6 121.7(6) . .
C3 C4 C6 120.1(6) . .
N6 C5 C4 123.6(6) . .
N6 C5 H5 115(4) . .
C4 C5 H5 121(4) . .
N1 C6 N3 109.4(5) . .
N1 C6 C4 123.7(5) . .
N3 C6 C4 127.0(6) . .
N2 C7 N3 109.4(5) . .
N2 C7 C8 123.7(6) . .
N3 C7 C8 126.9(5) . .
C9 C8 C12 119.4(6) . .
C9 C8 C7 122.7(6) . .
C12 C8 C7 117.6(5) . .
C8 C9 C10 117.9(7) . .
C8 C9 H9 119(4) . .
C10 C9 H9 123(4) . .
C11 C10 C9 119.3(7) . .
C11 C10 H10 117(4) . .
C9 C10 H10 124(4) . .
N5 C11 C10 123.5(6) . .
N5 C11 H11 113(3) . .
C10 C11 H11 123(3) . .
N5 C12 C8 123.5(6) . .
N5 C12 H12 110(4) . .
C8 C12 H12 126(4) . .
N11 C13 C14 123.8(6) . .
N11 C13 H13 115(4) . .
C14 C13 H13 121(4) . .
C13 C14 C15 118.7(7) . .
C13 C14 H14 119(4) . .
C15 C14 H14 122(4) . .
C16 C15 C14 118.5(6) . .
C16 C15 H15 125(5) . .
C14 C15 H15 116(4) . .
C15 C16 C17 118.6(6) . .
C15 C16 C18 120.7(5) . .
C17 C16 C18 120.4(6) . .
N11 C17 C16 123.1(7) . .
N11 C17 H17 118(4) . .
C16 C17 H17 119(4) . .
N8 C18 N9 108.6(5) . .
N8 C18 C16 125.1(5) . .
N9 C18 C16 126.2(5) . .
N7 C19 N9 109.2(5) . .
N7 C19 C20 124.7(5) . .
N9 C19 C20 126.1(5) . .
C24 C20 C21 119.0(6) . .
C24 C20 C19 117.8(5) . .
C21 C20 C19 123.0(6) . .
C22 C21 C20 118.1(7) . .
C22 C21 H21 120(4) . .
C20 C21 H21 122(4) . .
C23 C22 C21 119.7(7) . .
C23 C22 H22 118(4) . .
C21 C22 H22 122(4) . .
N12 C23 C22 123.4(6) . .
N12 C23 H23 116(3) . .
C22 C23 H23 120(3) . .
N12 C24 C20 123.9(6) . .
N12 C24 H24 116(4) . .
C20 C24 H24 120(4) . .
N13 C25 S1 176.8(7) . .
N14 C26 S2 177.9(7) . .
N15 C27 S3 177.7(7) . .
N16 C28 S4 177.6(6) . .
N17 C29 S5 177.8(7) . .
C6 N1 N2 107.2(5) . .
C6 N1 Cu2 130.6(4) . .
N2 N1 Cu2 120.3(4) . .
C7 N2 N1 107.5(5) . .
C7 N2 Cu1 126.5(4) . .
N1 N2 Cu1 124.7(4) . .
C7 N3 C6 106.5(5) . .
C7 N3 N4 123.6(5) . .
C6 N3 N4 129.1(5) . .
N3 N4 H4B 109(5) . .
N3 N4 H4A 117(4) . .
H4B N4 H4A 119(7) . .
C12 N5 C11 116.2(6) . .
C12 N5 Cu2 121.9(4) . 1_655
C11 N5 Cu2 121.7(4) . 1_655
C1 N6 C5 117.0(6) . .
C1 N6 Cu3 119.7(4) . .
C5 N6 Cu3 123.3(4) . .
C19 N7 N8 107.1(5) . .
C19 N7 Cu2 127.9(4) . .
N8 N7 Cu2 123.2(4) . .
C18 N8 N7 108.1(5) . .
C18 N8 Cu1 127.6(4) . .
N7 N8 Cu1 121.8(4) . .
C18 N9 C19 107.0(5) . .
C18 N9 N10 126.2(5) . .
C19 N9 N10 126.5(5) . .
N9 N10 H10A 132(5) . .
N9 N10 H10B 111(5) . .
H10A N10 H10B 117(8) . .
C13 N11 C17 117.2(6) . .
C13 N11 Cu4 120.2(4) . .
C17 N11 Cu4 122.6(5) . .
C24 N12 C23 115.7(6) . .
C24 N12 Cu1 118.5(4) . 1_455
C23 N12 Cu1 124.9(4) . 1_455
C25 N13 Cu1 160.0(6) . .
C26 N14 Cu3 166.9(6) . 2_656
C27 N15 Cu5 162.8(6) . .
C28 N16 Cu3 158.8(5) . 1_766
C29 N17 Cu5 166.8(6) . .

loop_
_geom_bond_atom_site_label_1
_geom_bond_atom_site_label_2
_geom_bond_distance
_geom_bond_site_symmetry_2
Cu1 N13 1.982(6) .
Cu1 N2 2.017(5) .
Cu1 N8 2.049(5) .
Cu1 N12 2.124(5) 1_655
Cu2 N7 2.018(5) .
Cu2 N5 2.048(5) 1_455
Cu2 N1 2.051(5) .
Cu2 S5 2.363(2) 2_666
Cu3 N16 1.922(6) 1_344
Cu3 N14 1.931(6) 2_656
Cu3 N6 2.081(5) .
Cu3 S4 2.695(2) 2_656
Cu4 N11 2.063(5) .
Cu4 S1 2.331(3) .
Cu4 S3 2.337(3) .
Cu4 S2 2.339(2) .
Cu5 N17 1.911(7) .
Cu5 N15 1.933(7) .
Cu5 S4 2.438(2) 2_767
Cu5 S4 2.494(2) .
S1 C25 1.653(8) .
S2 C26 1.661(8) .
S3 C27 1.631(8) .
S4 C28 1.671(7) .
S4 Cu5 2.438(2) 2_767
S4 Cu3 2.695(2) 2_656
S5 C29 1.654(8) .
S5 Cu2 2.363(2) 2_666
C1 N6 1.318(8) .
C1 C2 1.372(9) .
C1 H1 0.83(6) .
C2 C3 1.367(9) .
C2 H2 0.94(6) .
C3 C4 1.378(9) .
C3 H3 0.94(6) .
C4 C5 1.371(8) .
C4 C6 1.476(8) .
C5 N6 1.346(8) .
C5 H5 0.86(6) .
C6 N1 1.325(8) .
C6 N3 1.359(7) .
C7 N2 1.322(7) .
C7 N3 1.357(7) .
C7 C8 1.479(8) .
C8 C9 1.369(9) .
C8 C12 1.371(8) .
C9 C10 1.384(10) .
C9 H9 0.85(5) .
C10 C11 1.362(10) .
C10 H10 0.89(5) .
C11 N5 1.347(8) .
C11 H11 0.96(6) .
C12 N5 1.340(7) .
C12 H12 0.92(5) .
C13 N11 1.335(8) .
C13 C14 1.364(9) .
C13 H13 0.97(6) .
C14 C15 1.391(9) .
C14 H14 0.86(6) .
C15 C16 1.380(9) .
C15 H15 0.86(6) .
C16 C17 1.382(8) .
C16 C18 1.471(8) .
C17 N11 1.341(8) .
C17 H17 0.97(6) .
C18 N8 1.321(7) .
C18 N9 1.361(7) .
C19 N7 1.322(7) .
C19 N9 1.361(7) .
C19 C20 1.480(8) .
C20 C24 1.374(8) .
C20 C21 1.386(9) .
C21 C22 1.373(9) .
C21 H21 0.86(6) .
C22 C23 1.372(9) .
C22 H22 0.92(6) .
C23 N12 1.357(8) .
C23 H23 0.96(6) .
C24 N12 1.351(7) .
C24 H24 0.90(5) .
C25 N13 1.142(8) .
C26 N14 1.141(8) .
C27 N15 1.163(9) .
C28 N16 1.153(8) .
C29 N17 1.158(8) .
N1 N2 1.388(6) .
N3 N4 1.419(7) .
N4 H4B 0.74(6) .
N4 H4A 0.83(6) .
N5 Cu2 2.048(5) 1_655
N7 N8 1.387(6) .
N9 N10 1.442(8) .
N10 H10A 0.79(2) .
N10 H10B 0.79(2) .
N12 Cu1 2.123(5) 1_455
N14 Cu3 1.931(6) 2_656
N16 Cu3 1.922(6) 1_766

loop_
_geom_hbond_atom_site_label_D
_geom_hbond_atom_site_label_H
_geom_hbond_atom_site_label_A
_geom_hbond_distance_DH
_geom_hbond_distance_HA
_geom_hbond_distance_DA
_geom_hbond_angle_DHA
_geom_hbond_site_symmetry_A
N4 H4B S5 0.74(6) 2.74(6) 3.392(7) 148(7) 1_444
N4 H4A S3 0.83(6) 2.42(6) 3.196(7) 156(6) 2_656
N10 H10A S2 0.79(2) 2.89(6) 3.415(7) 125(6) 2_666
N10 H10B N15 0.79(2) 2.59(4) 3.299(9) 150(6) 2_666
